data_4110352
loop_
_publ_author_name
'Andrei N. Vedernikov'
'Seth A. Binfield'
'Peter Y. Zavalij'
'Julia R. Khusnutdinova'

_publ_section_title
;
 Stoichiometric Aerobic PtII-Me Bond Cleavage in Aqueous Solutions to
 Produce Methanol and a PtII(OH) Complex
;
_journal_name_full 'Journal of the American Chemical Society'
_journal_page_first 82
_journal_page_last 83
_journal_paper_doi 10.1021/ja0575171
_journal_volume 128
_journal_year 2006
_chemical_formula_moiety 'C12 H15 N2 O5 Pt S, C12 H14 N2 O5 Pt S, C6 H6, B F4'
_chemical_formula_sum 'C30 H35 B F4 N4 O10 Pt2 S2'
_chemical_formula_weight 1152.73
_chemical_name_common Pt-complex
_chemical_name_systematic
;
Pt-complex
;
_space_group_IT_number 2
_symmetry_cell_setting triclinic
_symmetry_space_group_name_Hall '-P 1'
_symmetry_space_group_name_H-M 'P -1'
_atom_sites_solution_hydrogens geom
_atom_sites_solution_primary direct
_atom_sites_solution_secondary difmap
_audit_creation_method 'SHELXL-97 & ZCIF'
_cell_angle_alpha 85.8430(10)
_cell_angle_beta 69.1780(10)
_cell_angle_gamma 74.0950(10)
_cell_formula_units_Z 2
_cell_length_a 11.4122(8)
_cell_length_b 12.6671(9)
_cell_length_c 14.3522(10)
_cell_measurement_reflns_used 6298
_cell_measurement_temperature 223(2)
_cell_measurement_theta_max 29.1
_cell_measurement_theta_min 2.2
_cell_volume 1864.3(2)
_computing_cell_refinement 'SAINT (Bruker, 1999)'
_computing_data_collection 'SMART (Bruker, 1999)'
_computing_data_reduction SAINT
_computing_molecular_graphics 'Platon (Spek, 1990)'
_computing_publication_material SHELXL-97
_computing_structure_refinement 'SHELXL-97 (Sheldrick, 1997)'
_computing_structure_solution 'SHELXS-97 (Sheldrick, 1990)'
_diffrn_ambient_temperature 223(2)
_diffrn_detector 'CCD area detector'
_diffrn_detector_area_resol_mean 8.33
_diffrn_detector_type 'Bruker Smart1000'
_diffrn_measured_fraction_theta_full 0.988
_diffrn_measured_fraction_theta_max 0.988
_diffrn_measurement_details NFRAMES=606,606,606,50,383
_diffrn_measurement_device_type 'three-circle diffractometer'
_diffrn_measurement_method '\w and \p scans'
_diffrn_measurement_specimen_support 'glass capillary'
_diffrn_orient_matrix_type standard
_diffrn_orient_matrix_UB_11 0.0166865
_diffrn_orient_matrix_UB_12 -0.0365619
_diffrn_orient_matrix_UB_13 -0.0646479
_diffrn_orient_matrix_UB_21 0.0293434
_diffrn_orient_matrix_UB_22 -0.0732039
_diffrn_orient_matrix_UB_23 0.0276183
_diffrn_orient_matrix_UB_31 -0.0912153
_diffrn_orient_matrix_UB_32 -0.0069179
_diffrn_orient_matrix_UB_33 0.0248793
_diffrn_radiation_monochromator graphite
_diffrn_radiation_source 'fine-focus sealed tube'
_diffrn_radiation_type MoK\a
_diffrn_radiation_wavelength 0.71073
_diffrn_reflns_av_R_equivalents 0.0209
_diffrn_reflns_av_sigmaI/netI 0.0250
_diffrn_reflns_limit_h_max 14
_diffrn_reflns_limit_h_min -14
_diffrn_reflns_limit_k_max 16
_diffrn_reflns_limit_k_min -16
_diffrn_reflns_limit_l_max 18
_diffrn_reflns_limit_l_min -18
_diffrn_reflns_number 19376
_diffrn_reflns_theta_full 27.50
_diffrn_reflns_theta_max 27.50
_diffrn_reflns_theta_min 2.89
_diffrn_source_current 5
_diffrn_source_voltage 20
_diffrn_standards_decay_% 0.33
_exptl_absorpt_coefficient_mu 7.686
_exptl_absorpt_correction_T_max 0.368
_exptl_absorpt_correction_T_min 0.191
_exptl_absorpt_correction_type multi-scan
_exptl_absorpt_process_details 'SADABS (Sheldrick, 1996)'
_exptl_crystal_colour colorless
_exptl_crystal_density_diffrn 2.053
_exptl_crystal_density_meas 0
_exptl_crystal_density_method not_measured
_exptl_crystal_description prism
_exptl_crystal_F_000 1104
_exptl_crystal_id 'Vedern AV050915'
_exptl_crystal_size_max 0.23
_exptl_crystal_size_mid 0.21
_exptl_crystal_size_min 0.13
_refine_diff_density_max 1.934
_refine_diff_density_min -1.538
_refine_diff_density_rms 0.102
_refine_ls_extinction_method none
_refine_ls_goodness_of_fit_ref 1.000
_refine_ls_hydrogen_treatment mixed
_refine_ls_matrix_type full
_refine_ls_number_parameters 562
_refine_ls_number_reflns 8454
_refine_ls_number_restraints 145
_refine_ls_restrained_S_all 1.019
_refine_ls_R_factor_all 0.0273
_refine_ls_R_factor_gt 0.0229
_refine_ls_shift/su_max 0.002
_refine_ls_shift/su_mean 0.000
_refine_ls_structure_factor_coef Fsqd
_refine_ls_weighting_details 'w=1/[\s^2^(Fo^2^)+(0.024P)^2^+3.88P], P=(max(Fo^2^,0)+2Fc^2^)/3'
_refine_ls_weighting_scheme calc
_refine_ls_wR_factor_gt 0.0544
_refine_ls_wR_factor_ref 0.0570
_reflns_number_gt 7537
_reflns_number_total 8454
_reflns_threshold_expression >2sigma(I)
_cod_data_source_file ja0575171si20051103_033652.cif
_cod_data_source_block 1266
_cod_database_code 4110352
_diffrn_measurement_total_frames-ccd 2251
_diffrn_measurement_frame_width-ccd 0.3
_diffrn_detector_distance-ccd 4.958
_diffrn_measurement_frame_time-ccd 15
_diffrn_measurement_total_time-ccd 13.8
_diffrn_measurement_frame_size-ccd 512

loop_
_symmetry_equiv_pos_as_xyz
'x, y, z'
'-x, -y, -z'

loop_
_atom_site_label
_atom_site_type_symbol
_atom_site_fract_x
_atom_site_fract_y
_atom_site_fract_z
_atom_site_U_iso_or_equiv
_atom_site_adp_type
_atom_site_occupancy
_atom_site_symmetry_multiplicity
_atom_site_calc_flag
_atom_site_refinement_flags
_atom_site_disorder_assembly
_atom_site_disorder_group
Pt1 Pt 0.641962(12) 0.808269(10) 0.463707(10) 0.02591(4) Uani 1 1 d . . .
O1 O 0.4524(3) 0.8614(2) 0.5005(2) 0.0340(6) Uani 1 1 d D . .
H1 H 0.419(4) 0.839(3) 0.5535(19) 0.030(11) Uiso 1 1 d D . .
O2 O 0.6409(3) 0.9350(2) 0.5370(2) 0.0327(6) Uani 1 1 d D . .
H2 H 0.611(5) 0.995(3) 0.518(4) 0.069(18) Uiso 1 1 d D . .
S1 S 0.91433(8) 0.64159(7) 0.42106(7) 0.03200(19) Uani 1 1 d . . .
C1 C 0.6606(4) 0.8942(3) 0.3351(3) 0.0396(9) Uani 1 1 d . . .
H1A H 0.7006 0.8433 0.2782 0.059 Uiso 1 1 calc R . .
H1B H 0.7146 0.9431 0.3300 0.059 Uiso 1 1 calc R . .
H1C H 0.5753 0.9368 0.3362 0.059 Uiso 1 1 calc R . .
O11 O 0.8416(2) 0.7598(2) 0.4188(2) 0.0368(6) Uani 1 1 d . . .
O12 O 0.9885(3) 0.6303(2) 0.4856(2) 0.0443(7) Uani 1 1 d . . .
O14 O 0.9837(3) 0.5958(2) 0.3222(2) 0.0504(8) Uani 1 1 d . . .
C2 C 0.7888(4) 0.5695(3) 0.4788(3) 0.0324(8) Uani 1 1 d . . .
H2A H 0.8343 0.4913 0.4817 0.048(13) Uiso 1 1 calc R . .
N1 N 0.6359(3) 0.7153(2) 0.5977(2) 0.0311(6) Uani 1 1 d . . .
C10 C 0.5662(4) 0.7581(4) 0.6897(3) 0.0399(9) Uani 1 1 d . . .
H10 H 0.5174 0.8320 0.6976 0.048 Uiso 1 1 calc R . .
C11 C 0.5643(5) 0.6966(4) 0.7729(3) 0.0489(11) Uani 1 1 d . . .
H11 H 0.5134 0.7274 0.8370 0.059 Uiso 1 1 calc R . .
C12 C 0.6387(5) 0.5887(4) 0.7604(3) 0.0515(11) Uani 1 1 d . . .
H12 H 0.6380 0.5450 0.8163 0.062 Uiso 1 1 calc R . .
C13 C 0.7139(4) 0.5452(4) 0.6659(3) 0.0421(9) Uani 1 1 d . . .
H13 H 0.7665 0.4725 0.6567 0.051 Uiso 1 1 calc R . .
C14 C 0.7105(3) 0.6102(3) 0.5852(3) 0.0311(7) Uani 1 1 d . . .
N2 N 0.6358(3) 0.6738(3) 0.3997(2) 0.0329(7) Uani 1 1 d . . .
C15 C 0.5571(4) 0.6825(4) 0.3472(3) 0.0439(10) Uani 1 1 d . . .
H15 H 0.5088 0.7524 0.3367 0.053 Uiso 1 1 calc R . .
C16 C 0.5459(5) 0.5906(4) 0.3083(4) 0.0558(13) Uani 1 1 d . . .
H16 H 0.4904 0.5978 0.2717 0.067 Uiso 1 1 calc R . .
C17 C 0.6172(5) 0.4884(4) 0.3240(4) 0.0590(13) Uani 1 1 d . . .
H17 H 0.6106 0.4250 0.2982 0.071 Uiso 1 1 calc R . .
C18 C 0.6986(4) 0.4795(4) 0.3778(4) 0.0486(11) Uani 1 1 d . . .
H18 H 0.7480 0.4103 0.3887 0.058 Uiso 1 1 calc R . .
C19 C 0.7064(4) 0.5740(3) 0.4154(3) 0.0347(8) Uani 1 1 d . . .
Pt2 Pt 0.162033(13) -0.020472(12) 0.325714(10) 0.03097(5) Uani 1 1 d . . .
O3 O -0.0277(3) 0.0127(3) 0.3874(2) 0.0455(7) Uani 1 1 d D . .
H3 H -0.057(5) 0.049(4) 0.350(4) 0.068(19) Uiso 1 1 d D . .
O4 O 0.1613(3) 0.0537(3) 0.4435(2) 0.0368(6) Uani 1 1 d D . .
H4W H 0.117(4) 0.034(3) 0.496(2) 0.037(12) Uiso 1 1 d D . .
H3W H 0.228(3) 0.060(5) 0.451(4) 0.065(17) Uiso 1 1 d D . .
S2 S 0.43274(9) -0.05065(9) 0.15814(7) 0.0373(2) Uani 1 1 d . . .
C3 C 0.1784(5) -0.1679(4) 0.3941(3) 0.0499(11) Uani 1 1 d . . .
H3A H 0.2278 -0.1714 0.4376 0.075 Uiso 1 1 calc R . .
H3B H 0.2228 -0.2268 0.3441 0.075 Uiso 1 1 calc R . .
H3C H 0.0924 -0.1756 0.4332 0.075 Uiso 1 1 calc R . .
O21 O 0.3621(3) -0.0545(3) 0.2686(2) 0.0411(7) Uani 1 1 d . . .
O22 O 0.4891(3) -0.1589(3) 0.1137(3) 0.0589(9) Uani 1 1 d . . .
O23 O 0.5189(3) 0.0187(3) 0.1385(2) 0.0527(8) Uani 1 1 d . . .
C4 C 0.3075(4) 0.0163(3) 0.1067(3) 0.0346(8) Uani 1 1 d . . .
H4A H 0.3523 0.0262 0.0350 0.043(12) Uiso 1 1 calc R . .
N3 N 0.1502(3) -0.0832(3) 0.2052(2) 0.0418(8) Uani 1 1 d . . .
C20 C 0.0672(5) -0.1437(5) 0.2149(4) 0.0607(15) Uani 1 1 d . . .
H20 H 0.0187 -0.1619 0.2791 0.073 Uiso 1 1 calc R . .
C21 C 0.0511(7) -0.1797(6) 0.1339(4) 0.087(2) Uani 1 1 d . . .
H21 H -0.0066 -0.2231 0.1423 0.104 Uiso 1 1 calc R . .
C22 C 0.1194(7) -0.1521(6) 0.0409(4) 0.086(2) Uani 1 1 d . . .
H22 H 0.1080 -0.1755 -0.0152 0.103 Uiso 1 1 calc R . .
C23 C 0.2060(5) -0.0892(5) 0.0290(3) 0.0571(13) Uani 1 1 d . . .
H23 H 0.2543 -0.0700 -0.0348 0.069 Uiso 1 1 calc R . .
C24 C 0.2194(4) -0.0556(4) 0.1134(3) 0.0398(9) Uani 1 1 d . . .
N4 N 0.1596(3) 0.1335(3) 0.2509(2) 0.0335(7) Uani 1 1 d . . .
C25 C 0.0928(4) 0.2317(4) 0.2973(3) 0.0438(10) Uani 1 1 d . . .
H25 H 0.0427 0.2344 0.3655 0.053 Uiso 1 1 calc R . .
C26 C 0.0960(5) 0.3280(4) 0.2474(4) 0.0534(12) Uani 1 1 d . . .
H26 H 0.0476 0.3958 0.2808 0.064 Uiso 1 1 calc R . .
C27 C 0.1715(5) 0.3241(4) 0.1472(4) 0.0591(13) Uani 1 1 d . . .
H27 H 0.1743 0.3893 0.1119 0.071 Uiso 1 1 calc R . .
C28 C 0.2424(4) 0.2241(4) 0.0998(3) 0.0476(10) Uani 1 1 d . . .
H28 H 0.2956 0.2202 0.0323 0.057 Uiso 1 1 calc R . .
C29 C 0.2339(4) 0.1298(3) 0.1533(3) 0.0352(8) Uani 1 1 d . . .
C31 C 0.0776(9) 0.4259(7) -0.0808(6) 0.112(3) Uani 1 1 d D . .
H31 H 0.1275 0.3758 -0.1345 0.135 Uiso 1 1 calc R . .
C32 C 0.0915(8) 0.5295(7) -0.0822(6) 0.097(2) Uani 1 1 d D . .
H32 H 0.1543 0.5513 -0.1369 0.116 Uiso 1 1 calc R . .
C33 C 0.0137(10) 0.6022(7) -0.0038(7) 0.128(4) Uani 1 1 d D . .
H33 H 0.0228 0.6741 -0.0077 0.153 Uiso 1 1 calc R . .
C41 C 0.3791(16) 0.567(2) -0.0042(15) 0.059(3) Uani 0.64(6) 1 d PDU . 1
H41 H 0.2994 0.6127 -0.0056 0.071 Uiso 0.64(6) 1 calc PR . 1
C42 C 0.461(3) 0.6062(15) 0.0294(14) 0.057(3) Uani 0.64(6) 1 d PDU . 1
H42 H 0.4355 0.6807 0.0492 0.068 Uiso 0.64(6) 1 calc PR . 1
C43 C 0.577(2) 0.542(2) 0.0353(12) 0.055(3) Uani 0.64(6) 1 d PDU . 1
H43 H 0.6263 0.5724 0.0605 0.066 Uiso 0.64(6) 1 calc PR . 1
C44 C 0.424(4) 0.612(2) 0.028(3) 0.054(6) Uani 0.36(6) 1 d PDU . 2
H44 H 0.3712 0.6833 0.0474 0.065 Uiso 0.36(6) 1 calc PR . 2
C45 C 0.543(4) 0.572(3) 0.041(2) 0.046(5) Uani 0.36(6) 1 d PDU . 2
H45 H 0.5769 0.6188 0.0658 0.056 Uiso 0.36(6) 1 calc PR . 2
C46 C 0.610(3) 0.463(3) 0.017(3) 0.051(5) Uani 0.36(6) 1 d PDU . 2
H46 H 0.6860 0.4372 0.0330 0.061 Uiso 0.36(6) 1 calc PR . 2
B1 B 0.7963(5) 0.1838(4) 0.2357(4) 0.0558(12) Uani 0.676(15) 1 d PDU A 1
F11 F 0.7558(12) 0.2064(9) 0.3341(4) 0.127(3) Uani 0.676(15) 1 d PDU A 1
F12 F 0.7361(9) 0.1108(7) 0.2186(8) 0.122(3) Uani 0.676(15) 1 d PDU A 1
F13 F 0.7643(9) 0.2742(4) 0.1838(4) 0.080(2) Uani 0.676(15) 1 d PDU A 1
F14 F 0.9247(5) 0.1353(8) 0.1979(7) 0.106(3) Uani 0.676(15) 1 d PDU A 1
B2 B 0.7963(5) 0.1838(4) 0.2357(4) 0.0558(12) Uani 0.324(15) 1 d PDU A 2
F21 F 0.7148(19) 0.2154(19) 0.3317(8) 0.127(3) Uani 0.324(15) 1 d PDU A 2
F22 F 0.7201(13) 0.1619(18) 0.1895(11) 0.104(5) Uani 0.324(15) 1 d PDU A 2
F23 F 0.846(2) 0.2666(12) 0.1922(12) 0.113(6) Uani 0.324(15) 1 d PDU A 2
F24 F 0.8921(17) 0.0918(12) 0.2328(14) 0.112(5) Uani 0.324(15) 1 d PDU A 2

loop_
_atom_site_aniso_label
_atom_site_aniso_U_11
_atom_site_aniso_U_22
_atom_site_aniso_U_33
_atom_site_aniso_U_23
_atom_site_aniso_U_13
_atom_site_aniso_U_12
Pt1 0.02415(7) 0.02170(7) 0.02994(7) 0.00095(5) -0.00901(5) -0.00372(5)
O1 0.0265(13) 0.0302(14) 0.0427(16) 0.0026(12) -0.0115(12) -0.0045(10)
O2 0.0315(13) 0.0239(13) 0.0436(15) -0.0028(11) -0.0152(12) -0.0051(11)
S1 0.0253(4) 0.0249(4) 0.0403(5) -0.0007(4) -0.0074(4) -0.0030(3)
C1 0.043(2) 0.038(2) 0.033(2) 0.0091(16) -0.0109(17) -0.0070(17)
O11 0.0244(12) 0.0253(13) 0.0551(17) 0.0049(12) -0.0097(12) -0.0043(10)
O12 0.0394(15) 0.0380(16) 0.063(2) 0.0081(14) -0.0261(15) -0.0126(12)
O14 0.0483(17) 0.0419(17) 0.0449(17) -0.0094(14) 0.0025(14) -0.0089(14)
C2 0.0296(18) 0.0215(17) 0.043(2) 0.0019(15) -0.0118(16) -0.0034(14)
N1 0.0275(15) 0.0300(16) 0.0338(16) 0.0018(13) -0.0099(13) -0.0060(12)
C10 0.035(2) 0.042(2) 0.038(2) 0.0004(17) -0.0078(17) -0.0081(17)
C11 0.046(2) 0.060(3) 0.033(2) 0.005(2) -0.0070(19) -0.013(2)
C12 0.049(3) 0.065(3) 0.041(2) 0.022(2) -0.016(2) -0.020(2)
C13 0.037(2) 0.037(2) 0.053(3) 0.0126(19) -0.0174(19) -0.0117(17)
C14 0.0235(16) 0.0285(18) 0.041(2) 0.0056(15) -0.0107(15) -0.0079(14)
N2 0.0339(16) 0.0306(16) 0.0348(17) -0.0026(13) -0.0136(13) -0.0068(13)
C15 0.045(2) 0.043(2) 0.047(2) -0.0071(19) -0.023(2) -0.0063(18)
C16 0.053(3) 0.063(3) 0.062(3) -0.016(2) -0.030(2) -0.015(2)
C17 0.058(3) 0.051(3) 0.074(4) -0.024(3) -0.025(3) -0.014(2)
C18 0.048(2) 0.032(2) 0.064(3) -0.010(2) -0.018(2) -0.0071(18)
C19 0.0302(18) 0.0269(18) 0.043(2) -0.0052(16) -0.0090(16) -0.0046(14)
Pt2 0.02753(7) 0.04240(9) 0.02088(7) -0.00293(6) -0.00124(5) -0.01467(6)
O3 0.0269(14) 0.081(2) 0.0293(15) 0.0020(15) -0.0040(12) -0.0226(15)
O4 0.0298(14) 0.0587(18) 0.0228(13) -0.0060(12) -0.0047(11) -0.0172(13)
S2 0.0285(4) 0.0485(6) 0.0272(4) -0.0040(4) 0.0002(4) -0.0099(4)
C3 0.056(3) 0.049(3) 0.037(2) 0.0025(19) -0.003(2) -0.019(2)
O21 0.0272(13) 0.0613(19) 0.0269(13) 0.0030(12) -0.0019(11) -0.0100(13)
O22 0.055(2) 0.056(2) 0.051(2) -0.0178(16) -0.0120(16) 0.0051(16)
O23 0.0403(17) 0.078(2) 0.0450(18) 0.0101(16) -0.0124(14) -0.0299(16)
C4 0.0342(19) 0.045(2) 0.0219(17) -0.0020(15) -0.0026(14) -0.0148(17)
N3 0.0438(19) 0.054(2) 0.0280(16) -0.0065(15) -0.0021(14) -0.0254(17)
C20 0.068(3) 0.086(4) 0.036(2) -0.010(2) -0.002(2) -0.052(3)
C21 0.099(5) 0.133(6) 0.047(3) -0.022(3) -0.003(3) -0.083(5)
C22 0.099(5) 0.140(6) 0.040(3) -0.023(3) -0.009(3) -0.076(5)
C23 0.058(3) 0.086(4) 0.032(2) -0.011(2) -0.005(2) -0.036(3)
C24 0.037(2) 0.052(2) 0.0282(19) -0.0087(17) -0.0023(16) -0.0185(18)
N4 0.0295(15) 0.0420(18) 0.0285(15) -0.0019(13) -0.0066(13) -0.0129(13)
C25 0.031(2) 0.051(3) 0.043(2) -0.0131(19) -0.0036(17) -0.0100(18)
C26 0.044(2) 0.042(3) 0.066(3) -0.006(2) -0.011(2) -0.009(2)
C27 0.059(3) 0.045(3) 0.071(3) 0.011(2) -0.017(3) -0.021(2)
C28 0.046(2) 0.052(3) 0.040(2) 0.006(2) -0.0050(19) -0.022(2)
C29 0.0295(18) 0.045(2) 0.0312(19) 0.0025(16) -0.0070(15) -0.0152(16)
C31 0.136(8) 0.109(7) 0.096(6) -0.008(5) -0.032(6) -0.049(6)
C32 0.108(6) 0.126(7) 0.072(5) 0.021(4) -0.028(4) -0.065(5)
C33 0.193(11) 0.109(7) 0.114(7) 0.015(6) -0.054(7) -0.095(7)
C41 0.072(6) 0.053(7) 0.052(6) 0.003(5) -0.024(5) -0.014(5)
C42 0.065(7) 0.052(6) 0.051(5) 0.007(4) -0.015(6) -0.021(5)
C43 0.065(7) 0.059(8) 0.044(5) 0.004(5) -0.016(5) -0.024(5)
C44 0.054(9) 0.052(8) 0.054(9) 0.013(7) -0.019(8) -0.013(6)
C45 0.048(8) 0.044(8) 0.046(8) 0.000(6) -0.013(6) -0.015(6)
C46 0.053(7) 0.046(8) 0.049(9) 0.004(7) -0.012(6) -0.014(6)
B1 0.058(3) 0.052(3) 0.051(3) 0.007(2) -0.013(2) -0.014(2)
F11 0.183(6) 0.115(4) 0.055(2) 0.004(2) -0.020(3) -0.026(4)
F12 0.122(5) 0.104(5) 0.167(7) 0.031(4) -0.053(5) -0.077(4)
F13 0.098(5) 0.057(3) 0.059(3) 0.011(2) -0.012(3) -0.005(3)
F14 0.055(3) 0.129(6) 0.127(6) 0.003(5) -0.037(3) -0.008(3)
B2 0.058(3) 0.052(3) 0.051(3) 0.007(2) -0.013(2) -0.014(2)
F21 0.183(6) 0.115(4) 0.055(2) 0.004(2) -0.020(3) -0.026(4)
F22 0.097(7) 0.151(11) 0.070(7) -0.007(7) -0.038(6) -0.029(6)
F23 0.122(10) 0.092(7) 0.113(8) 0.019(6) -0.010(6) -0.053(7)
F24 0.096(8) 0.101(7) 0.124(9) 0.017(7) -0.047(7) 0.009(5)

loop_
_atom_type_symbol
_atom_type_description
_atom_type_scat_dispersion_real
_atom_type_scat_dispersion_imag
_atom_type_scat_source
C C 0.0033 0.0016 'International Tables Vol C Tables 4.2.6.8 and 6.1.1.4'
H H 0.0000 0.0000 'International Tables Vol C Tables 4.2.6.8 and 6.1.1.4'
N N 0.0061 0.0033 'International Tables Vol C Tables 4.2.6.8 and 6.1.1.4'
O O 0.0106 0.0060 'International Tables Vol C Tables 4.2.6.8 and 6.1.1.4'
S S 0.1246 0.1234 'International Tables Vol C Tables 4.2.6.8 and 6.1.1.4'
Pt Pt -1.7033 8.3905 'International Tables Vol C Tables 4.2.6.8 and 6.1.1.4'
B B 0.0013 0.0007 'International Tables Vol C Tables 4.2.6.8 and 6.1.1.4'
F F 0.0171 0.0103 'International Tables Vol C Tables 4.2.6.8 and 6.1.1.4'

loop_
_geom_angle_atom_site_label_1
_geom_angle_atom_site_label_2
_geom_angle_atom_site_label_3
_geom_angle
_geom_angle_site_symmetry_1
_geom_angle_site_symmetry_3
O1 Pt1 O2 89.86(11) . .
O1 Pt1 N2 88.55(12) . .
O2 Pt1 N2 175.33(12) . .
O1 Pt1 C1 88.54(15) . .
O2 Pt1 C1 92.14(15) . .
N2 Pt1 C1 92.22(15) . .
O1 Pt1 O11 176.58(11) . .
O2 Pt1 O11 89.36(11) . .
N2 Pt1 O11 92.48(12) . .
C1 Pt1 O11 88.15(14) . .
O1 Pt1 N1 95.18(12) . .
O2 Pt1 N1 87.27(12) . .
N2 Pt1 N1 88.50(12) . .
C1 Pt1 N1 176.23(14) . .
O11 Pt1 N1 88.12(11) . .
Pt1 O1 H1 109(3) . .
Pt1 O2 H2 116(4) . .
O14 S1 O12 116.5(2) . .
O14 S1 O11 110.84(19) . .
O12 S1 O11 110.25(17) . .
O14 S1 C2 106.36(18) . .
O12 S1 C2 106.89(18) . .
O11 S1 C2 105.21(16) . .
Pt1 C1 H1A 109.5 . .
Pt1 C1 H1B 109.5 . .
H1A C1 H1B 109.5 . .
Pt1 C1 H1C 109.5 . .
H1A C1 H1C 109.5 . .
H1B C1 H1C 109.5 . .
S1 O11 Pt1 121.60(15) . .
C19 C2 C14 113.6(3) . .
C19 C2 S1 111.3(3) . .
C14 C2 S1 110.9(2) . .
C19 C2 H2A 106.9 . .
C14 C2 H2A 106.9 . .
S1 C2 H2A 106.9 . .
C10 N1 C14 119.9(3) . .
C10 N1 Pt1 123.1(3) . .
C14 N1 Pt1 116.9(2) . .
N1 C10 C11 121.6(4) . .
N1 C10 H10 119.2 . .
C11 C10 H10 119.2 . .
C10 C11 C12 118.7(4) . .
C10 C11 H11 120.6 . .
C12 C11 H11 120.6 . .
C13 C12 C11 119.9(4) . .
C13 C12 H12 120.0 . .
C11 C12 H12 120.0 . .
C14 C13 C12 118.8(4) . .
C14 C13 H13 120.6 . .
C12 C13 H13 120.6 . .
N1 C14 C13 121.1(4) . .
N1 C14 C2 116.4(3) . .
C13 C14 C2 122.5(3) . .
C15 N2 C19 120.3(3) . .
C15 N2 Pt1 120.6(3) . .
C19 N2 Pt1 119.0(3) . .
N2 C15 C16 121.2(4) . .
N2 C15 H15 119.4 . .
C16 C15 H15 119.4 . .
C17 C16 C15 119.1(4) . .
C17 C16 H16 120.5 . .
C15 C16 H16 120.5 . .
C16 C17 C18 119.7(4) . .
C16 C17 H17 120.2 . .
C18 C17 H17 120.2 . .
C17 C18 C19 119.2(4) . .
C17 C18 H18 120.4 . .
C19 C18 H18 120.4 . .
N2 C19 C18 120.6(4) . .
N2 C19 C2 117.7(3) . .
C18 C19 C2 121.7(4) . .
O3 Pt2 O4 87.67(12) . .
O3 Pt2 N3 89.00(13) . .
O4 Pt2 N3 174.70(14) . .
O3 Pt2 C3 89.67(17) . .
O4 Pt2 C3 91.39(16) . .
N3 Pt2 C3 92.71(17) . .
O3 Pt2 O21 176.80(11) . .
O4 Pt2 O21 89.36(11) . .
N3 Pt2 O21 94.05(13) . .
C3 Pt2 O21 89.22(16) . .
O3 Pt2 N4 94.35(14) . .
O4 Pt2 N4 87.87(12) . .
N3 Pt2 N4 88.27(13) . .
C3 Pt2 N4 175.87(16) . .
O21 Pt2 N4 86.71(12) . .
Pt2 O3 H3 107(4) . .
Pt2 O4 H4W 113(3) . .
Pt2 O4 H3W 124(4) . .
H4W O4 H3W 107(5) . .
O22 S2 O23 116.2(2) . .
O22 S2 O21 111.2(2) . .
O23 S2 O21 110.39(18) . .
O22 S2 C4 106.4(2) . .
O23 S2 C4 106.66(19) . .
O21 S2 C4 105.27(16) . .
Pt2 C3 H3A 109.5 . .
Pt2 C3 H3B 109.5 . .
H3A C3 H3B 109.5 . .
Pt2 C3 H3C 109.5 . .
H3A C3 H3C 109.5 . .
H3B C3 H3C 109.5 . .
S2 O21 Pt2 120.59(17) . .
C24 C4 C29 112.9(3) . .
C24 C4 S2 111.1(3) . .
C29 C4 S2 111.6(3) . .
C24 C4 H4A 106.9 . .
C29 C4 H4A 106.9 . .
S2 C4 H4A 106.9 . .
C20 N3 C24 119.7(4) . .
C20 N3 Pt2 121.1(3) . .
C24 N3 Pt2 118.9(3) . .
N3 C20 C21 121.7(5) . .
N3 C20 H20 119.2 . .
C21 C20 H20 119.2 . .
C22 C21 C20 119.5(5) . .
C22 C21 H21 120.3 . .
C20 C21 H21 120.3 . .
C21 C22 C23 119.9(5) . .
C21 C22 H22 120.0 . .
C23 C22 H22 120.0 . .
C24 C23 C22 118.3(5) . .
C24 C23 H23 120.8 . .
C22 C23 H23 120.8 . .
N3 C24 C23 120.9(4) . .
N3 C24 C4 117.6(3) . .
C23 C24 C4 121.4(4) . .
C25 N4 C29 119.2(4) . .
C25 N4 Pt2 123.4(3) . .
C29 N4 Pt2 117.3(3) . .
N4 C25 C26 121.6(4) . .
N4 C25 H25 119.2 . .
C26 C25 H25 119.2 . .
C25 C26 C27 119.1(4) . .
C25 C26 H26 120.4 . .
C27 C26 H26 120.4 . .
C28 C27 C26 119.6(5) . .
C28 C27 H27 120.2 . .
C26 C27 H27 120.2 . .
C27 C28 C29 118.8(4) . .
C27 C28 H28 120.6 . .
C29 C28 H28 120.6 . .
N4 C29 C28 121.6(4) . .
N4 C29 C4 116.1(3) . .
C28 C29 C4 122.3(4) . .
C32 C31 C33 116.9(7) . 2_565
C32 C31 H31 121.5 . .
C33 C31 H31 121.5 2_565 .
C31 C32 C33 120.2(7) . .
C31 C32 H32 119.9 . .
C33 C32 H32 119.9 . .
C32 C33 C31 122.9(7) . 2_565
C32 C33 H33 118.6 . .
C31 C33 H33 118.6 2_565 .
C43 C41 C42 115.7(15) 2_665 .
C43 C41 H41 122.1 2_665 .
C42 C41 H41 122.1 . .
C43 C42 C41 123.9(16) . .
C43 C42 H42 118.0 . .
C41 C42 H42 118.0 . .
C42 C43 C41 120.4(12) . 2_665
C42 C43 H43 119.8 . .
C41 C43 H43 119.8 2_665 .
C45 C44 C46 115(2) . 2_665
C45 C44 H44 122.7 . .
C46 C44 H44 122.7 2_665 .
C44 C45 C46 119(2) . .
C44 C45 H45 120.4 . .
C46 C45 H45 120.4 . .
C45 C46 C44 126(3) . 2_665
C45 C46 H46 117.0 . .
C44 C46 H46 117.0 2_665 .
F14 B1 F11 112.0(7) . .
F14 B1 F13 110.6(5) . .
F11 B1 F13 112.1(6) . .
F14 B1 F12 106.0(6) . .
F11 B1 F12 110.0(7) . .
F13 B1 F12 105.7(5) . .

loop_
_geom_bond_atom_site_label_1
_geom_bond_atom_site_label_2
_geom_bond_distance
_geom_bond_site_symmetry_2
Pt1 O1 1.963(3) .
Pt1 O2 1.977(3) .
Pt1 N2 2.022(3) .
Pt1 C1 2.048(4) .
Pt1 O11 2.056(3) .
Pt1 N1 2.171(3) .
O1 H1 0.793(19) .
O2 H2 0.81(2) .
S1 O14 1.431(3) .
S1 O12 1.438(3) .
S1 O11 1.504(3) .
S1 C2 1.826(4) .
C1 H1A 0.9700 .
C1 H1B 0.9700 .
C1 H1C 0.9700 .
C2 C19 1.512(6) .
C2 C14 1.512(5) .
C2 H2A 0.9900 .
N1 C10 1.339(5) .
N1 C14 1.353(5) .
C10 C11 1.374(6) .
C10 H10 0.9400 .
C11 C12 1.384(7) .
C11 H11 0.9400 .
C12 C13 1.380(7) .
C12 H12 0.9400 .
C13 C14 1.378(6) .
C13 H13 0.9400 .
N2 C15 1.342(5) .
N2 C19 1.352(5) .
C15 C16 1.382(6) .
C15 H15 0.9400 .
C16 C17 1.379(7) .
C16 H16 0.9400 .
C17 C18 1.383(7) .
C17 H17 0.9400 .
C18 C19 1.385(5) .
C18 H18 0.9400 .
Pt2 O3 1.960(3) .
Pt2 O4 1.989(3) .
Pt2 N3 2.016(3) .
Pt2 C3 2.040(5) .
Pt2 O21 2.062(3) .
Pt2 N4 2.156(3) .
O3 H3 0.79(2) .
O4 H4W 0.815(19) .
O4 H3W 0.83(2) .
S2 O22 1.432(3) .
S2 O23 1.434(3) .
S2 O21 1.505(3) .
S2 C4 1.817(4) .
C3 H3A 0.9700 .
C3 H3B 0.9700 .
C3 H3C 0.9700 .
C4 C24 1.507(5) .
C4 C29 1.515(6) .
C4 H4A 0.9900 .
N3 C20 1.339(5) .
N3 C24 1.352(5) .
C20 C21 1.366(7) .
C20 H20 0.9400 .
C21 C22 1.362(8) .
C21 H21 0.9400 .
C22 C23 1.390(7) .
C22 H22 0.9400 .
C23 C24 1.383(6) .
C23 H23 0.9400 .
N4 C25 1.346(5) .
N4 C29 1.351(5) .
C25 C26 1.371(7) .
C25 H25 0.9400 .
C26 C27 1.385(7) .
C26 H26 0.9400 .
C27 C28 1.375(7) .
C27 H27 0.9400 .
C28 C29 1.380(6) .
C28 H28 0.9400 .
C31 C32 1.361(7) .
C31 C33 1.389(8) 2_565
C31 H31 0.9400 .
C32 C33 1.377(8) .
C32 H32 0.9400 .
C33 C31 1.389(8) 2_565
C33 H33 0.9400 .
C41 C43 1.386(8) 2_665
C41 C42 1.397(9) .
C41 H41 0.9400 .
C42 C43 1.377(8) .
C42 H42 0.9400 .
C43 C41 1.386(8) 2_665
C43 H43 0.9400 .
C44 C45 1.382(10) .
C44 C46 1.394(10) 2_665
C44 H44 0.9400 .
C45 C46 1.384(10) .
C45 H45 0.9400 .
C46 C44 1.394(10) 2_665
C46 H46 0.9400 .
B1 F14 1.344(7) .
B1 F11 1.346(7) .
B1 F13 1.357(6) .
B1 F12 1.373(7) .

loop_
_geom_hbond_atom_site_label_D
_geom_hbond_atom_site_label_H
_geom_hbond_atom_site_label_A
_geom_hbond_distance_DH
_geom_hbond_distance_HA
_geom_hbond_distance_DA
_geom_hbond_angle_DHA
_geom_hbond_site_symmetry_A
O1 H1 F21 0.793(19) 2.03(3) 2.792(16) 160(4) 2_666
O1 H1 F11 0.793(19) 2.26(3) 2.971(11) 150(4) 2_666
O2 H2 O1 0.81(2) 1.81(2) 2.603(4) 168(6) 2_676
O3 H3 F24 0.79(2) 1.95(3) 2.717(15) 161(6) 1_455
O4 H4W O3 0.815(19) 1.77(2) 2.589(4) 177(5) 2_556
O4 H3W O2 0.83(2) 1.58(2) 2.413(4) 177(6) 2_666

loop_
_geom_torsion_atom_site_label_1
_geom_torsion_atom_site_label_2
_geom_torsion_atom_site_label_3
_geom_torsion_atom_site_label_4
_geom_torsion
_geom_torsion_site_symmetry_1
_geom_torsion_site_symmetry_4
O14 S1 O11 Pt1 109.7(2) . .
O12 S1 O11 Pt1 -119.8(2) . .
C2 S1 O11 Pt1 -4.9(2) . .
O2 Pt1 O11 S1 136.2(2) . .
N2 Pt1 O11 S1 -39.5(2) . .
C1 Pt1 O11 S1 -131.7(2) . .
N1 Pt1 O11 S1 48.9(2) . .
O14 S1 C2 C19 -53.6(3) . .
O12 S1 C2 C19 -178.7(3) . .
O11 S1 C2 C19 64.1(3) . .
O14 S1 C2 C14 178.9(3) . .
O12 S1 C2 C14 53.8(3) . .
O11 S1 C2 C14 -63.4(3) . .
O1 Pt1 N1 C10 -51.4(3) . .
O2 Pt1 N1 C10 38.2(3) . .
N2 Pt1 N1 C10 -139.8(3) . .
O11 Pt1 N1 C10 127.6(3) . .
O1 Pt1 N1 C14 130.7(3) . .
O2 Pt1 N1 C14 -139.7(3) . .
N2 Pt1 N1 C14 42.3(3) . .
O11 Pt1 N1 C14 -50.2(3) . .
C14 N1 C10 C11 -2.4(6) . .
Pt1 N1 C10 C11 179.8(3) . .
N1 C10 C11 C12 1.3(7) . .
C10 C11 C12 C13 0.7(7) . .
C11 C12 C13 C14 -1.6(7) . .
C10 N1 C14 C13 1.5(5) . .
Pt1 N1 C14 C13 179.4(3) . .
C10 N1 C14 C2 -178.4(3) . .
Pt1 N1 C14 C2 -0.5(4) . .
C12 C13 C14 N1 0.5(6) . .
C12 C13 C14 C2 -179.6(4) . .
C19 C2 C14 N1 -59.6(4) . .
S1 C2 C14 N1 66.6(4) . .
C19 C2 C14 C13 120.5(4) . .
S1 C2 C14 C13 -113.3(4) . .
O1 Pt1 N2 C15 40.2(3) . .
C1 Pt1 N2 C15 -48.3(3) . .
O11 Pt1 N2 C15 -136.6(3) . .
N1 Pt1 N2 C15 135.4(3) . .
O1 Pt1 N2 C19 -136.0(3) . .
C1 Pt1 N2 C19 135.6(3) . .
O11 Pt1 N2 C19 47.3(3) . .
N1 Pt1 N2 C19 -40.7(3) . .
C19 N2 C15 C16 0.1(7) . .
Pt1 N2 C15 C16 -175.9(4) . .
N2 C15 C16 C17 0.0(8) . .
C15 C16 C17 C18 -0.2(8) . .
C16 C17 C18 C19 0.3(8) . .
C15 N2 C19 C18 0.0(6) . .
Pt1 N2 C19 C18 176.1(3) . .
C15 N2 C19 C2 -177.5(4) . .
Pt1 N2 C19 C2 -1.4(5) . .
C17 C18 C19 N2 -0.2(7) . .
C17 C18 C19 C2 177.2(4) . .
C14 C2 C19 N2 63.2(4) . .
S1 C2 C19 N2 -62.8(4) . .
C14 C2 C19 C18 -114.3(4) . .
S1 C2 C19 C18 119.7(4) . .
O22 S2 O21 Pt2 -102.2(2) . .
O23 S2 O21 Pt2 127.4(2) . .
C4 S2 O21 Pt2 12.6(3) . .
O4 Pt2 O21 S2 -143.2(2) . .
N3 Pt2 O21 S2 32.8(2) . .
C3 Pt2 O21 S2 125.5(2) . .
N4 Pt2 O21 S2 -55.2(2) . .
O22 S2 C4 C24 49.3(3) . .
O23 S2 C4 C24 173.9(3) . .
O21 S2 C4 C24 -68.8(3) . .
O22 S2 C4 C29 176.2(3) . .
O23 S2 C4 C29 -59.2(3) . .
O21 S2 C4 C29 58.1(3) . .
O3 Pt2 N3 C20 -39.9(4) . .
C3 Pt2 N3 C20 49.7(4) . .
O21 Pt2 N3 C20 139.2(4) . .
N4 Pt2 N3 C20 -134.3(4) . .
O3 Pt2 N3 C24 134.4(4) . .
C3 Pt2 N3 C24 -135.9(4) . .
O21 Pt2 N3 C24 -46.5(4) . .
N4 Pt2 N3 C24 40.1(3) . .
C24 N3 C20 C21 0.7(9) . .
Pt2 N3 C20 C21 175.0(5) . .
N3 C20 C21 C22 -1.1(12) . .
C20 C21 C22 C23 1.0(12) . .
C21 C22 C23 C24 -0.5(11) . .
C20 N3 C24 C23 -0.2(7) . .
Pt2 N3 C24 C23 -174.6(4) . .
C20 N3 C24 C4 177.6(5) . .
Pt2 N3 C24 C4 3.2(5) . .
C22 C23 C24 N3 0.1(9) . .
C22 C23 C24 C4 -177.6(5) . .
C29 C4 C24 N3 -64.5(5) . .
S2 C4 C24 N3 61.8(5) . .
C29 C4 C24 C23 113.3(5) . .
S2 C4 C24 C23 -120.4(5) . .
O3 Pt2 N4 C25 50.6(3) . .
O4 Pt2 N4 C25 -37.0(3) . .
N3 Pt2 N4 C25 139.4(3) . .
O21 Pt2 N4 C25 -126.4(3) . .
O3 Pt2 N4 C29 -132.3(3) . .
O4 Pt2 N4 C29 140.2(3) . .
N3 Pt2 N4 C29 -43.4(3) . .
O21 Pt2 N4 C29 50.7(3) . .
C29 N4 C25 C26 1.5(6) . .
Pt2 N4 C25 C26 178.6(3) . .
N4 C25 C26 C27 -1.0(7) . .
C25 C26 C27 C28 -0.4(8) . .
C26 C27 C28 C29 1.4(7) . .
C25 N4 C29 C28 -0.5(6) . .
Pt2 N4 C29 C28 -177.7(3) . .
C25 N4 C29 C4 179.2(3) . .
Pt2 N4 C29 C4 2.0(4) . .
C27 C28 C29 N4 -1.0(7) . .
C27 C28 C29 C4 179.3(4) . .
C24 C4 C29 N4 58.9(5) . .
S2 C4 C29 N4 -67.1(4) . .
C24 C4 C29 C28 -121.4(4) . .
S2 C4 C29 C28 112.6(4) . .
C33 C31 C32 C33 -2.3(16) 2_565 .
C31 C32 C33 C31 2.4(17) . 2_565
C43 C41 C42 C43 -2(3) 2_665 .
C41 C42 C43 C41 2(3) . 2_665
C46 C44 C45 C46 -5(5) 2_665 .
C44 C45 C46 C44 6(6) . 2_665
